data_4511570
loop_
_publ_author_name
'Carlucci, Lucia'
'Ciani, Gianfranco'
'Proserpio, Davide M.'

_publ_section_title
;
 Parallel and Inclined (1D \\rightarrow 2D) Interlacing Modes in New
 Polyrotaxane Frameworks [M2(bix)3(SO4)2] [M = Zn(II), Cd(II); Bix =
 1,4-Bis(imidazol-1-ylmethyl)benzene]
;
_journal_issue 1
_journal_name_full 'Crystal Growth &amp; Design'
_journal_page_first 37
_journal_paper_doi 10.1021/cg049794+
_journal_volume 5
_journal_year 2005
_chemical_formula_sum 'C21 H21 Cd N6 O4 S'
_chemical_formula_weight 565.90
_space_group_IT_number 14
_symmetry_cell_setting monoclinic
_symmetry_space_group_name_Hall '-P 2yn'
_symmetry_space_group_name_H-M 'P 1 21/n 1'
_atom_sites_solution_hydrogens geom
_atom_sites_solution_primary direct
_atom_sites_solution_secondary difmap
_cell_angle_alpha 90.00
_cell_angle_beta 96.370(2)
_cell_angle_gamma 90.00
_cell_formula_units_Z 4
_cell_length_a 13.8132(12)
_cell_length_b 11.1759(9)
_cell_length_c 14.4009(12)
_cell_measurement_reflns_used 986
_cell_measurement_temperature 293(2)
_cell_measurement_theta_max 30
_cell_measurement_theta_min 3
_cell_volume 2209.4(3)
_computing_molecular_graphics SCHAKAL
_computing_structure_refinement 'SHELXL-97 (Sheldrick, 1997)'
_computing_structure_solution SIR92
_diffrn_ambient_temperature 293(2)
_diffrn_detector_type CCD_plate
_diffrn_measured_fraction_theta_full 0.998
_diffrn_measured_fraction_theta_max 0.998
_diffrn_measurement_device SMART
_diffrn_measurement_method omega-scan
_diffrn_radiation_monochromator graphite
_diffrn_radiation_source 'fine-focus sealed tube'
_diffrn_radiation_type MoK\a
_diffrn_radiation_wavelength 0.71073
_diffrn_reflns_av_R_equivalents 0.0264
_diffrn_reflns_av_sigmaI/netI 0.0224
_diffrn_reflns_limit_h_max 19
_diffrn_reflns_limit_h_min -19
_diffrn_reflns_limit_k_max 15
_diffrn_reflns_limit_k_min -15
_diffrn_reflns_limit_l_max 20
_diffrn_reflns_limit_l_min -20
_diffrn_reflns_number 26000
_diffrn_reflns_theta_full 30.02
_diffrn_reflns_theta_max 30.02
_diffrn_reflns_theta_min 1.94
_diffrn_standards_decay_% 0
_exptl_absorpt_coefficient_mu 1.125
_exptl_absorpt_correction_T_max 1.00
_exptl_absorpt_correction_T_min 0.85
_exptl_absorpt_correction_type sadabs
_exptl_crystal_colour colourless
_exptl_crystal_density_diffrn 1.701
_exptl_crystal_density_method 'not measured'
_exptl_crystal_description plate
_exptl_crystal_F_000 1140
_exptl_crystal_size_max 0.46
_exptl_crystal_size_mid 0.28
_exptl_crystal_size_min 0.08
_refine_diff_density_max 0.588
_refine_diff_density_min -0.301
_refine_diff_density_rms 0.066
_refine_ls_extinction_method none
_refine_ls_goodness_of_fit_all 1.041
_refine_ls_hydrogen_treatment mixed
_refine_ls_matrix_type full
_refine_ls_number_parameters 298
_refine_ls_number_reflns 6445
_refine_ls_number_restraints 0
_refine_ls_restrained_S_all 1.041
_refine_ls_R_factor_all 0.0298
_refine_ls_R_factor_obs 0.0234
_refine_ls_shift/su_max 0.002
_refine_ls_shift/su_mean 0.000
_refine_ls_structure_factor_coef Fsqd
_refine_ls_weighting_details 'calc w=1/[\s^2^(Fo^2^)+(0.0318P)^2^+0.8967P] where P=(Fo^2^+2Fc^2^)/3'
_refine_ls_weighting_scheme calc
_refine_ls_wR_factor_all 0.0633
_refine_ls_wR_factor_obs 0.0595
_reflns_number_observed 5580
_reflns_number_total 6445
_reflns_observed_criterion >2sigma(I)
_cod_data_source_file cg049794%2Bsi20040625_103550.cif
_cod_data_source_block 2
_cod_depositor_comments
;
The following automatic conversions were performed:

'_symmetry_cell_setting' value 'Monoclinic' changed to 'monoclinic'
according to
/usr/data/users/saulius/automatic-downloads/retrospective/ACS/lib/dictionaries/cif_core.dic
dictionary named 'cif_core.dic' version 2.4.2 from 2011-04-26.

Automatic conversion script
Id: cif_fix_values 2281 2013-09-26 08:29:07Z andrius 
;
_cod_original_sg_symbol_H-M 'P2(1)/n  '
_cod_database_code 4511570
_diffrn_measurement_domega 0.30
_diffrn_measurement_rtime 20

loop_
_symmetry_equiv_pos_as_xyz
'x, y, z'
'-x+1/2, y+1/2, -z+1/2'
'-x, -y, -z'
'x-1/2, -y-1/2, z-1/2'

loop_
_atom_site_label
_atom_site_type_symbol
_atom_site_fract_x
_atom_site_fract_y
_atom_site_fract_z
_atom_site_U_iso_or_equiv
_atom_site_adp_type
_atom_site_occupancy
_atom_site_symmetry_multiplicity
_atom_site_calc_flag
_atom_site_refinement_flags
Cd Cd 0.757494(8) 0.541970(10) 0.269521(8) 0.02701(4) Uani 1 1 d .
S S 0.69488(3) 0.29998(3) 0.10791(3) 0.03049(8) Uani 1 1 d .
N13 N 0.61032(10) 0.61028(12) 0.21259(10) 0.0306(3) Uani 1 1 d .
O4 O 0.59005(10) 0.27773(13) 0.09529(10) 0.0464(3) Uani 1 1 d .
O1 O 0.72019(13) 0.36564(14) 0.19702(12) 0.0609(5) Uani 1 1 d .
N12 N 0.84229(10) 0.27732(12) 0.48971(9) 0.0288(3) Uani 1 1 d .
N21 N 0.88162(10) 0.60034(13) 0.18809(10) 0.0336(3) Uani 1 1 d .
O2 O 0.75256(11) 0.68504(11) 0.38157(10) 0.0427(3) Uani 1 1 d .
C11 C 0.87760(13) 0.46389(15) 0.46343(12) 0.0326(3) Uani 1 1 d .
H11 H 0.9055 0.5397 0.4688 0.039 Uiso 1 1 calc R
O3 O 0.72532(12) 0.36680(15) 0.03025(12) 0.0610(5) Uani 1 1 d .
C15 C 0.47132(12) 0.64032(18) 0.12130(12) 0.0384(4) Uani 1 1 d .
H15 H 0.4172 0.6295 0.0776 0.046 Uiso 1 1 calc R
C16 C 0.57712(12) 0.71806(15) 0.22950(12) 0.0332(3) Uani 1 1 d .
H16 H 0.6074 0.7713 0.2731 0.040 Uiso 1 1 calc R
C13 C 0.78791(12) 0.31552(14) 0.41213(11) 0.0293(3) Uani 1 1 d .
H13 H 0.7424 0.2687 0.3761 0.035 Uiso 1 1 calc R
C19 C 0.76486(12) 0.16409(14) 0.60948(12) 0.0311(3) Uani 1 1 d .
C12 C 0.89980(13) 0.37167(16) 0.52293(12) 0.0356(3) Uani 1 1 d .
H12 H 0.9450 0.3721 0.5758 0.043 Uiso 1 1 calc R
N11 N 0.80754(10) 0.42811(12) 0.39382(9) 0.0288(3) Uani 1 1 d .
N14 N 0.49361(10) 0.74006(14) 0.17503(10) 0.0344(3) Uani 1 1 d .
N22 N 0.99340(12) 0.71074(14) 0.13208(12) 0.0423(3) Uani 1 1 d .
C14 C 0.54391(12) 0.56084(16) 0.14460(12) 0.0345(3) Uani 1 1 d .
H14 H 0.5483 0.4850 0.1189 0.041 Uiso 1 1 calc R
C114 C 0.31738(18) 0.94317(17) 0.27741(18) 0.0540(6) Uani 1 1 d .
H114 H 0.3284 1.0148 0.2474 0.065 Uiso 1 1 calc R
C23 C 0.94303(13) 0.69104(16) 0.20491(13) 0.0371(4) Uani 1 1 d .
H23 H 0.9502 0.7351 0.2600 0.045 Uiso 1 1 calc R
C112 C 0.34882(17) 0.73646(17) 0.30122(16) 0.0493(5) Uani 1 1 d .
H112 H 0.3815 0.6669 0.2878 0.059 Uiso 1 1 calc R
C17 C 0.83515(14) 0.16192(15) 0.53576(13) 0.0353(4) Uani 1 1 d .
H17 H 0.8992 0.1388 0.5648 0.042 Uiso 1 1 calc R
H18 H 0.8139 0.1020 0.4892 0.042 Uiso 1 1 calc R
C113 C 0.25325(18) 0.94093(17) 0.34506(17) 0.0520(6) Uani 1 1 d .
H113 H 0.2221 1.0110 0.3599 0.062 Uiso 1 1 calc R
C21 C 0.89368(15) 0.56107(17) 0.09913(15) 0.0420(4) Uani 1 1 d .
H21 H 0.8602 0.4979 0.0682 0.050 Uiso 1 1 calc R
C27 C 1.0773(2) 0.9303(2) -0.0182(2) 0.0663(8) Uani 1 1 d .
H27 H 1.1300 0.8840 -0.0315 0.080 Uiso 1 1 calc R
C25 C 1.03182(15) 0.90496(18) 0.05960(16) 0.0470(5) Uani 1 1 d .
C110 C 0.36512(13) 0.84069(16) 0.25398(13) 0.0356(4) Uani 1 1 d .
C111 C 0.28420(16) 0.73417(16) 0.36863(15) 0.0462(5) Uani 1 1 d .
H111 H 0.2739 0.6629 0.3994 0.055 Uiso 1 1 calc R
C18 C 0.43352(15) 0.84682(18) 0.17889(15) 0.0471(5) Uani 1 1 d .
H10 H 0.3955 0.8579 0.1187 0.057 Uiso 1 1 calc R
H19 H 0.4756 0.9159 0.1903 0.057 Uiso 1 1 calc R
C24 C 1.06752(17) 0.8044(2) 0.1245(2) 0.0582(6) Uani 1 1 d .
H24 H 1.1245 0.7683 0.1022 0.070 Uiso 1 1 calc R
H25 H 1.0871 0.8370 0.1861 0.070 Uiso 1 1 calc R
C22 C 0.96199(17) 0.62913(19) 0.06426(16) 0.0509(5) Uani 1 1 d .
H22 H 0.9835 0.6220 0.0056 0.061 Uiso 1 1 calc R
C26 C 0.9543(2) 0.9759(2) 0.0775(2) 0.0661(7) Uani 1 1 d .
H26 H 0.9226 0.9608 0.1300 0.079 Uiso 1 1 calc R

loop_
_atom_site_aniso_label
_atom_site_aniso_U_11
_atom_site_aniso_U_22
_atom_site_aniso_U_33
_atom_site_aniso_U_23
_atom_site_aniso_U_13
_atom_site_aniso_U_12
Cd 0.02634(6) 0.02660(6) 0.02732(6) 0.00388(4) -0.00043(4) 0.00097(4)
S 0.0358(2) 0.02183(16) 0.03115(18) 0.00151(14) -0.00829(15) -0.00311(14)
N13 0.0259(6) 0.0320(7) 0.0335(7) 0.0012(5) 0.0014(5) 0.0017(5)
O4 0.0353(7) 0.0574(8) 0.0440(7) 0.0013(6) -0.0062(6) -0.0058(6)
O1 0.0747(11) 0.0425(8) 0.0580(9) -0.0227(7) -0.0268(8) 0.0117(7)
N12 0.0316(7) 0.0285(6) 0.0273(6) 0.0040(5) 0.0077(5) 0.0025(5)
N21 0.0327(7) 0.0329(7) 0.0355(7) 0.0020(6) 0.0055(6) -0.0008(5)
O2 0.0539(8) 0.0288(6) 0.0453(7) -0.0024(5) 0.0044(6) -0.0077(5)
C11 0.0330(8) 0.0319(8) 0.0314(8) 0.0004(6) -0.0024(6) -0.0064(6)
O3 0.0579(9) 0.0618(10) 0.0593(9) 0.0329(8) -0.0115(7) -0.0212(8)
C15 0.0268(7) 0.0568(11) 0.0310(8) 0.0054(8) 0.0011(6) 0.0025(7)
C16 0.0295(8) 0.0340(8) 0.0364(8) 0.0021(7) 0.0052(6) 0.0010(6)
C13 0.0341(8) 0.0262(7) 0.0269(7) -0.0004(6) 0.0009(6) -0.0016(6)
C19 0.0345(8) 0.0285(7) 0.0315(7) 0.0052(6) 0.0088(6) 0.0045(6)
C12 0.0335(8) 0.0400(9) 0.0314(8) 0.0048(7) -0.0046(6) -0.0042(7)
N11 0.0337(7) 0.0259(6) 0.0256(6) 0.0006(5) -0.0010(5) -0.0007(5)
N14 0.0297(7) 0.0397(7) 0.0355(7) 0.0103(6) 0.0107(6) 0.0093(6)
N22 0.0410(8) 0.0379(8) 0.0499(9) 0.0008(7) 0.0133(7) -0.0085(6)
C14 0.0300(8) 0.0402(9) 0.0328(8) -0.0011(7) 0.0016(6) -0.0002(6)
C114 0.0680(14) 0.0330(9) 0.0678(14) 0.0223(9) 0.0385(12) 0.0158(9)
C23 0.0353(9) 0.0380(9) 0.0380(9) -0.0014(7) 0.0036(7) -0.0031(7)
C112 0.0632(13) 0.0315(9) 0.0595(12) 0.0106(8) 0.0343(11) 0.0156(8)
C17 0.0436(9) 0.0279(7) 0.0367(8) 0.0082(6) 0.0148(7) 0.0087(7)
C113 0.0656(14) 0.0312(9) 0.0660(14) 0.0160(9) 0.0376(12) 0.0172(9)
C21 0.0492(11) 0.0354(9) 0.0430(10) -0.0057(7) 0.0121(8) -0.0062(8)
C27 0.0694(16) 0.0523(13) 0.0867(19) 0.0040(12) 0.0509(15) 0.0099(11)
C25 0.0454(11) 0.0356(9) 0.0638(13) -0.0052(9) 0.0227(10) -0.0120(8)
C110 0.0329(8) 0.0371(9) 0.0386(9) 0.0118(7) 0.0124(7) 0.0092(7)
C111 0.0622(13) 0.0275(8) 0.0542(11) 0.0121(8) 0.0308(10) 0.0090(8)
C18 0.0453(10) 0.0459(10) 0.0546(11) 0.0236(9) 0.0256(9) 0.0196(8)
C24 0.0455(12) 0.0520(13) 0.0782(16) 0.0073(11) 0.0124(11) -0.0180(10)
C22 0.0640(13) 0.0463(11) 0.0468(11) -0.0067(9) 0.0254(10) -0.0095(10)
C26 0.0744(17) 0.0608(14) 0.0729(17) 0.0078(12) 0.0518(15) 0.0058(12)

loop_
_atom_type_symbol
_atom_type_description
_atom_type_scat_dispersion_real
_atom_type_scat_dispersion_imag
_atom_type_scat_source
C C 0.0033 0.0016 'International Tables Vol C Tables 4.2.6.8 and 6.1.1.4'
H H 0.0000 0.0000 'International Tables Vol C Tables 4.2.6.8 and 6.1.1.4'
N N 0.0061 0.0033 'International Tables Vol C Tables 4.2.6.8 and 6.1.1.4'
O O 0.0106 0.0060 'International Tables Vol C Tables 4.2.6.8 and 6.1.1.4'
S S 0.1246 0.1234 'International Tables Vol C Tables 4.2.6.8 and 6.1.1.4'
Cd Cd -0.8075 1.2024 'International Tables Vol C Tables 4.2.6.8 and 6.1.1.4'

loop_
_geom_angle_atom_site_label_1
_geom_angle_atom_site_label_2
_geom_angle_atom_site_label_3
_geom_angle
_geom_angle_site_symmetry_1
_geom_angle_site_symmetry_3
N13 Cd N11 132.26(5) . .
N13 Cd O1 88.68(5) . .
N11 Cd O1 84.74(5) . .
N13 Cd N21 114.74(5) . .
N11 Cd N21 112.99(5) . .
O1 Cd N21 99.08(6) . .
N13 Cd O2 85.57(5) . .
N11 Cd O2 82.17(5) . .
O1 Cd O2 156.20(6) . .
N21 Cd O2 104.30(5) . .
O3 S O4 111.17(9) . .
O3 S O2 110.32(10) . 2_645
O4 S O2 109.54(8) . 2_645
O3 S O1 110.63(11) . .
O4 S O1 109.06(10) . .
O2 S O1 105.98(8) 2_645 .
C16 N13 C14 106.18(14) . .
C16 N13 Cd 124.24(11) . .
C14 N13 Cd 128.89(11) . .
S O1 Cd 148.03(11) . .
C13 N12 C12 107.08(13) . .
C13 N12 C17 126.78(15) . .
C12 N12 C17 125.87(14) . .
C23 N21 C21 105.75(15) . .
C23 N21 Cd 128.87(12) . .
C21 N21 Cd 124.17(12) . .
S O2 Cd 129.12(8) 2_655 .
C12 C11 N11 109.40(14) . .
C12 C11 H11 125.3 . .
N11 C11 H11 125.3 . .
C14 C15 N14 106.23(15) . .
C14 C15 H15 126.9 . .
N14 C15 H15 126.9 . .
N13 C16 N14 110.63(15) . .
N13 C16 H16 124.7 . .
N14 C16 H16 124.7 . .
N11 C13 N12 111.13(14) . .
N11 C13 H13 124.4 . .
N12 C13 H13 124.4 . .
C111 C19 C113 118.27(16) 3_666 3_666
C111 C19 C17 122.87(15) 3_666 .
C113 C19 C17 118.84(15) 3_666 .
C11 C12 N12 106.40(14) . .
C11 C12 H12 126.8 . .
N12 C12 H12 126.8 . .
C13 N11 C11 105.99(13) . .
C13 N11 Cd 130.44(11) . .
C11 N11 Cd 123.19(11) . .
C16 N14 C15 107.75(14) . .
C16 N14 C18 125.66(18) . .
C15 N14 C18 126.37(16) . .
C23 N22 C22 107.31(15) . .
C23 N22 C24 126.79(18) . .
C22 N22 C24 125.88(18) . .
C15 C14 N13 109.20(16) . .
C15 C14 H14 125.4 . .
N13 C14 H14 125.4 . .
C110 C114 C113 121.03(17) . .
C110 C114 H114 119.5 . .
C113 C114 H114 119.5 . .
N21 C23 N22 111.08(16) . .
N21 C23 H23 124.5 . .
N22 C23 H23 124.5 . .
C110 C112 C111 120.82(17) . .
C110 C112 H112 119.6 . .
C111 C112 H112 119.6 . .
N12 C17 C19 112.65(13) . .
N12 C17 H17 109.1 . .
C19 C17 H17 109.1 . .
N12 C17 H18 109.1 . .
C19 C17 H18 109.1 . .
H17 C17 H18 107.8 . .
C19 C113 C114 120.78(17) 3_666 .
C19 C113 H113 119.6 3_666 .
C114 C113 H113 119.6 . .
C22 C21 N21 109.08(17) . .
C22 C21 H21 125.5 . .
N21 C21 H21 125.5 . .
C25 C27 C26 121.0(2) . 3_775
C25 C27 H27 119.5 . .
C26 C27 H27 119.5 3_775 .
C27 C25 C26 118.0(2) . .
C27 C25 C24 120.8(2) . .
C26 C25 C24 121.3(2) . .
C112 C110 C114 118.09(16) . .
C112 C110 C18 122.61(16) . .
C114 C110 C18 119.30(16) . .
C19 C111 C112 120.98(16) 3_666 .
C19 C111 H111 119.5 3_666 .
C112 C111 H111 119.5 . .
N14 C18 C110 113.15(14) . .
N14 C18 H10 108.9 . .
C110 C18 H10 108.9 . .
N14 C18 H19 108.9 . .
C110 C18 H19 108.9 . .
H10 C18 H19 107.8 . .
N22 C24 C25 113.07(19) . .
N22 C24 H24 109.0 . .
C25 C24 H24 109.0 . .
N22 C24 H25 109.0 . .
C25 C24 H25 109.0 . .
H24 C24 H25 107.8 . .
C21 C22 N22 106.77(18) . .
C21 C22 H22 126.6 . .
N22 C22 H22 126.6 . .
C25 C26 C27 121.0(2) . 3_775
C25 C26 H26 119.5 . .
C27 C26 H26 119.5 3_775 .

loop_
_geom_bond_atom_site_label_1
_geom_bond_atom_site_label_2
_geom_bond_distance
_geom_bond_site_symmetry_2
Cd N13 2.2401(13) .
Cd N11 2.2421(13) .
Cd O1 2.2627(14) .
Cd N21 2.2774(14) .
Cd O2 2.2780(13) .
S O3 1.4455(15) .
S O4 1.4605(14) .
S O2 1.4751(13) 2_645
S O1 1.4859(15) .
N13 C16 1.321(2) .
N13 C14 1.381(2) .
N12 C13 1.345(2) .
N12 C12 1.374(2) .
N12 C17 1.459(2) .
N21 C23 1.327(2) .
N21 C21 1.382(2) .
O2 S 1.4751(13) 2_655
C11 C12 1.354(2) .
C11 N11 1.373(2) .
C11 H11 0.9300 .
C15 C14 1.354(2) .
C15 N14 1.372(3) .
C15 H15 0.9300 .
C16 N14 1.344(2) .
C16 H16 0.9300 .
C13 N11 1.320(2) .
C13 H13 0.9300 .
C19 C111 1.378(2) 3_666
C19 C113 1.380(2) 3_666
C19 C17 1.516(2) .
C12 H12 0.9300 .
N14 C18 1.458(2) .
N22 C23 1.340(2) .
N22 C22 1.371(3) .
N22 C24 1.476(2) .
C14 H14 0.9300 .
C114 C110 1.382(3) .
C114 C113 1.388(3) .
C114 H114 0.9300 .
C23 H23 0.9300 .
C112 C110 1.380(2) .
C112 C111 1.390(3) .
C112 H112 0.9300 .
C17 H17 0.9700 .
C17 H18 0.9700 .
C113 C19 1.380(2) 3_666
C113 H113 0.9300 .
C21 C22 1.351(3) .
C21 H21 0.9300 .
C27 C25 1.374(3) .
C27 C26 1.391(4) 3_775
C27 H27 0.9300 .
C25 C26 1.380(3) .
C25 C24 1.510(3) .
C110 C18 1.514(2) .
C111 C19 1.378(2) 3_666
C111 H111 0.9300 .
C18 H10 0.9700 .
C18 H19 0.9700 .
C24 H24 0.9700 .
C24 H25 0.9700 .
C22 H22 0.9300 .
C26 C27 1.391(4) 3_775
C26 H26 0.9300 .
